data_2229435
loop_
_publ_author_name
'Oelkers, Benjamin'
'Finger, Lars Hendrik'
'Sundermeyer, J\"org'

_publ_section_title
;
 Dichlorido(dimethyl
 sulfoxide-\k<i>S</i>)(\h^6^-mesitylene)ruthenium(II)
;
_journal_coeditor_code KJ2168
_journal_issue 3
_journal_name_full 'Acta Crystallographica Section E'
_journal_page_first m319
_journal_paper_doi 10.1107/S160053681100314X
_journal_volume 67
_journal_year 2011
_chemical_formula_iupac '[Ru Cl2 (C9 H12) (C2 H6 O S)]'
_chemical_formula_moiety 'C11 H18 Cl2 O Ru S'
_chemical_formula_sum 'C11 H18 Cl2 O Ru S'
_chemical_formula_weight 370.28
_chemical_name_systematic
;
Dichlorido(dimethyl sulfoxide-\k<i>S</i>)(\h^6^-mesitylene)ruthenium(II)
;
_space_group_IT_number 14
_symmetry_cell_setting monoclinic
_symmetry_space_group_name_Hall '-P 2yn'
_symmetry_space_group_name_H-M 'P 1 21/n 1'
_atom_sites_solution_hydrogens geom
_atom_sites_solution_primary direct
_atom_sites_solution_secondary difmap
_audit_creation_method SHELXL-97
_cell_angle_alpha 90.00
_cell_angle_beta 116.443(3)
_cell_angle_gamma 90.00
_cell_formula_units_Z 4
_cell_length_a 8.1184(4)
_cell_length_b 22.9372(13)
_cell_length_c 8.3417(4)
_cell_measurement_reflns_used 16004
_cell_measurement_temperature 100(2)
_cell_measurement_theta_max 27.23
_cell_measurement_theta_min 1.91
_cell_volume 1390.82(13)
_computing_cell_refinement 'X-AREA (Stoe & Cie, 2001)'
_computing_data_collection 'X-AREA (Stoe & Cie, 2001)'
_computing_data_reduction 'X-RED (Stoe & Cie, 2001)'
_computing_molecular_graphics 'DIAMOND (Brandenburg, 2007)'
_computing_publication_material 'WinGX (Farrugia, 1999)'
_computing_structure_refinement 'SHELXL97 (Sheldrick, 2008)'
_computing_structure_solution 'SIR92 (Altomare <i>et al.</i>, 1993)'
_diffrn_ambient_temperature 100(2)
_diffrn_detector_area_resol_mean 6.67
_diffrn_measured_fraction_theta_full 0.998
_diffrn_measured_fraction_theta_max 0.998
_diffrn_measurement_device '2-circle goniometer'
_diffrn_measurement_device_type 'Stoe IPDS 2T'
_diffrn_measurement_method 'rotation method'
_diffrn_radiation_monochromator graphite
_diffrn_radiation_source 'fine-focus sealed tube'
_diffrn_radiation_type MoK\a
_diffrn_radiation_wavelength 0.71073
_diffrn_reflns_av_R_equivalents 0.0514
_diffrn_reflns_av_sigmaI/netI 0.0392
_diffrn_reflns_limit_h_max 10
_diffrn_reflns_limit_h_min -10
_diffrn_reflns_limit_k_max 29
_diffrn_reflns_limit_k_min -28
_diffrn_reflns_limit_l_max 10
_diffrn_reflns_limit_l_min -9
_diffrn_reflns_number 9737
_diffrn_reflns_theta_full 25.00
_diffrn_reflns_theta_max 26.70
_diffrn_reflns_theta_min 2.91
_diffrn_standards_number 0
_exptl_absorpt_coefficient_mu 1.639
_exptl_absorpt_correction_T_max 0.9943
_exptl_absorpt_correction_T_min 0.6301
_exptl_absorpt_correction_type multi-scan
_exptl_absorpt_process_details
;
(Blessing, 1995)
;
_exptl_crystal_colour 'light red'
_exptl_crystal_density_diffrn 1.768
_exptl_crystal_density_method 'not measured'
_exptl_crystal_description block
_exptl_crystal_F_000 744
_exptl_crystal_size_max 0.24
_exptl_crystal_size_mid 0.15
_exptl_crystal_size_min 0.09
_refine_diff_density_max 0.423
_refine_diff_density_min -0.705
_refine_ls_extinction_method none
_refine_ls_goodness_of_fit_ref 1.041
_refine_ls_hydrogen_treatment constr
_refine_ls_matrix_type full
_refine_ls_number_parameters 150
_refine_ls_number_reflns 2935
_refine_ls_number_restraints 0
_refine_ls_restrained_S_all 1.041
_refine_ls_R_factor_all 0.0203
_refine_ls_R_factor_gt 0.0174
_refine_ls_shift/su_max 0.002
_refine_ls_shift/su_mean 0.000
_refine_ls_structure_factor_coef Fsqd
_refine_ls_weighting_details 'calc w=1/[\s^2^(Fo^2^)+(0.0208P)^2^+0.7420P] where P=(Fo^2^+2Fc^2^)/3'
_refine_ls_weighting_scheme calc
_refine_ls_wR_factor_gt 0.0430
_refine_ls_wR_factor_ref 0.0436
_reflns_number_gt 2753
_reflns_number_total 2935
_reflns_threshold_expression I>2\s(I)
_cod_data_source_file kj2168.cif
_cod_data_source_block I
_cod_original_cell_volume 1390.82(12)
_cod_original_sg_symbol_H-M 'P 21/n'
_cod_database_code 2229435
_cod_database_fobs_code 2229435

loop_
_symmetry_equiv_pos_as_xyz
'x, y, z'
'-x+1/2, y+1/2, -z+1/2'
'-x, -y, -z'
'x-1/2, -y-1/2, z-1/2'

loop_
_atom_site_type_symbol
_atom_site_label
_atom_site_fract_x
_atom_site_fract_y
_atom_site_fract_z
_atom_site_U_iso_or_equiv
_atom_site_adp_type
_atom_site_calc_flag
_atom_site_refinement_flags
_atom_site_occupancy
_atom_site_disorder_assembly
_atom_site_disorder_group
C C1 0.1365(2) 0.08700(8) -0.1389(2) 0.0176(4) Uani d . 1 . .
C C2 0.2204(2) 0.03526(7) -0.0475(2) 0.0172(3) Uani d . 1 . .
H H2 0.2639 0.0074 -0.1039 0.021 Uiso calc R 1 . .
C C3 0.2406(2) 0.02437(7) 0.1282(2) 0.0168(3) Uani d . 1 . .
C C4 0.1758(2) 0.06592(7) 0.2106(2) 0.0162(3) Uani d . 1 . .
H H4 0.1889 0.0588 0.3279 0.019 Uiso calc R 1 . .
C C5 0.0910(2) 0.11842(7) 0.1211(2) 0.0161(3) Uani d . 1 . .
C C6 0.0741(2) 0.12862(7) -0.0535(2) 0.0168(3) Uani d . 1 . .
H H6 0.0201 0.1639 -0.1137 0.020 Uiso calc R 1 . .
C C7 0.1190(3) 0.09819(10) -0.3227(2) 0.0283(4) Uani d . 1 . .
H H7A 0.2138 0.0762 -0.3392 0.042 Uiso calc R 1 . .
H H7B 0.1348 0.1399 -0.3369 0.042 Uiso calc R 1 . .
H H7C -0.0030 0.0858 -0.4122 0.042 Uiso calc R 1 . .
C C8 0.3318(3) -0.03050(8) 0.2244(3) 0.0257(4) Uani d . 1 . .
H H8A 0.3877 -0.0238 0.3539 0.039 Uiso calc R 1 . .
H H8B 0.4273 -0.0420 0.1891 0.039 Uiso calc R 1 . .
H H8C 0.2400 -0.0616 0.1930 0.039 Uiso calc R 1 . .
C C9 0.0139(2) 0.16108(8) 0.2056(3) 0.0244(4) Uani d . 1 . .
H H9A -0.1136 0.1506 0.1753 0.037 Uiso calc R 1 . .
H H9B 0.0174 0.2004 0.1609 0.037 Uiso calc R 1 . .
H H9C 0.0875 0.1602 0.3359 0.037 Uiso calc R 1 . .
C C10 0.5260(2) 0.16583(7) 0.5447(2) 0.0178(3) Uani d . 1 . .
H H10A 0.5907 0.1970 0.6298 0.027 Uiso calc R 1 . .
H H10B 0.6034 0.1309 0.5755 0.027 Uiso calc R 1 . .
H H10C 0.4105 0.1570 0.5500 0.027 Uiso calc R 1 . .
C C11 0.7007(2) 0.21278(7) 0.3628(2) 0.0169(3) Uani d . 1 . .
H H11A 0.6939 0.2315 0.2544 0.025 Uiso calc R 1 . .
H H11B 0.7841 0.1793 0.3935 0.025 Uiso calc R 1 . .
H H11C 0.7470 0.2408 0.4618 0.025 Uiso calc R 1 . .
O O1 0.35990(15) 0.24130(5) 0.28238(15) 0.0164(2) Uani d . 1 . .
S S1 0.47771(5) 0.188752(16) 0.32416(5) 0.01120(8) Uani d . 1 . .
Cl Cl1 0.65955(5) 0.066716(17) 0.30769(5) 0.01704(9) Uani d . 1 . .
Cl Cl2 0.50102(5) 0.159381(18) -0.04032(5) 0.01767(9) Uani d . 1 . .
Ru Ru1 0.364774(16) 0.110410(5) 0.124893(15) 0.01033(5) Uani d . 1 . .

loop_
_atom_site_aniso_label
_atom_site_aniso_U_11
_atom_site_aniso_U_22
_atom_site_aniso_U_33
_atom_site_aniso_U_12
_atom_site_aniso_U_13
_atom_site_aniso_U_23
C1 0.0100(8) 0.0246(9) 0.0132(8) -0.0059(6) 0.0007(6) -0.0026(6)
C2 0.0133(8) 0.0158(7) 0.0200(8) -0.0048(6) 0.0052(6) -0.0089(6)
C3 0.0126(7) 0.0115(7) 0.0229(8) -0.0046(6) 0.0048(6) -0.0011(6)
C4 0.0138(8) 0.0175(8) 0.0167(8) -0.0050(6) 0.0062(6) 0.0005(6)
C5 0.0102(8) 0.0152(7) 0.0219(8) -0.0033(6) 0.0063(7) -0.0044(6)
C6 0.0075(7) 0.0165(8) 0.0200(8) -0.0007(6) 0.0003(6) 0.0032(6)
C7 0.0219(10) 0.0449(11) 0.0126(8) -0.0066(8) 0.0029(7) -0.0010(8)
C8 0.0215(9) 0.0144(8) 0.0358(10) -0.0009(7) 0.0079(8) 0.0028(7)
C9 0.0184(9) 0.0226(9) 0.0368(10) -0.0024(7) 0.0165(8) -0.0075(8)
C10 0.0231(9) 0.0162(8) 0.0126(7) -0.0017(7) 0.0067(7) -0.0004(6)
C11 0.0140(8) 0.0169(8) 0.0189(8) -0.0046(6) 0.0065(6) -0.0047(6)
O1 0.0164(6) 0.0114(5) 0.0179(5) 0.0031(4) 0.0044(5) -0.0005(4)
S1 0.01161(18) 0.00975(17) 0.01084(17) -0.00026(13) 0.00373(14) -0.00063(13)
Cl1 0.01246(19) 0.01451(18) 0.01854(19) 0.00243(14) 0.00185(15) -0.00313(14)
Cl2 0.01695(19) 0.0227(2) 0.01450(18) -0.00450(15) 0.00802(15) -0.00160(14)
Ru1 0.00945(8) 0.00984(7) 0.01029(8) -0.00034(4) 0.00314(5) -0.00124(4)

loop_
_atom_type_symbol
_atom_type_description
_atom_type_scat_dispersion_real
_atom_type_scat_dispersion_imag
_atom_type_scat_source
C C 0.0033 0.0016 'International Tables Vol C Tables 4.2.6.8 and 6.1.1.4'
H H 0.0000 0.0000 'International Tables Vol C Tables 4.2.6.8 and 6.1.1.4'
O O 0.0106 0.0060 'International Tables Vol C Tables 4.2.6.8 and 6.1.1.4'
S S 0.1246 0.1234 'International Tables Vol C Tables 4.2.6.8 and 6.1.1.4'
Cl Cl 0.1484 0.1585 'International Tables Vol C Tables 4.2.6.8 and 6.1.1.4'
Ru Ru -1.2594 0.8363 'International Tables Vol C Tables 4.2.6.8 and 6.1.1.4'

loop_
_geom_angle_atom_site_label_1
_geom_angle_atom_site_label_2
_geom_angle_atom_site_label_3
_geom_angle_site_symmetry_1
_geom_angle_site_symmetry_3
_geom_angle
_geom_angle_publ_flag
C2 C1 C6 . . 119.41(15) ?
C2 C1 C7 . . 120.01(17) ?
C6 C1 C7 . . 120.56(17) ?
C2 C1 Ru1 . . 71.28(9) ?
C6 C1 Ru1 . . 70.47(9) ?
C7 C1 Ru1 . . 129.03(12) ?
C1 C2 C3 . . 120.71(15) ?
C1 C2 Ru1 . . 71.64(9) ?
C3 C2 Ru1 . . 71.52(9) ?
C1 C2 H2 . . 119.6 ?
C3 C2 H2 . . 119.6 ?
Ru1 C2 H2 . . 129.7 ?
C4 C3 C2 . . 119.20(15) ?
C4 C3 C8 . . 120.71(16) ?
C2 C3 C8 . . 120.09(16) ?
C4 C3 Ru1 . . 71.02(9) ?
C2 C3 Ru1 . . 71.09(9) ?
C8 C3 Ru1 . . 129.33(12) ?
C3 C4 C5 . . 121.05(16) ?
C3 C4 Ru1 . . 71.97(10) ?
C5 C4 Ru1 . . 71.49(10) ?
C3 C4 H4 . . 119.5 ?
C5 C4 H4 . . 119.5 ?
Ru1 C4 H4 . . 129.6 ?
C6 C5 C4 . . 118.76(15) ?
C6 C5 C9 . . 120.37(16) ?
C4 C5 C9 . . 120.83(16) ?
C6 C5 Ru1 . . 70.54(9) ?
C4 C5 Ru1 . . 71.01(9) ?
C9 C5 Ru1 . . 132.43(12) ?
C1 C6 C5 . . 120.86(15) ?
C1 C6 Ru1 . . 72.24(9) ?
C5 C6 Ru1 . . 71.93(9) ?
C1 C6 H6 . . 119.6 ?
C5 C6 H6 . . 119.6 ?
Ru1 C6 H6 . . 128.6 ?
C1 C7 H7A . . 109.5 ?
C1 C7 H7B . . 109.5 ?
H7A C7 H7B . . 109.5 ?
C1 C7 H7C . . 109.5 ?
H7A C7 H7C . . 109.5 ?
H7B C7 H7C . . 109.5 ?
C3 C8 H8A . . 109.5 ?
C3 C8 H8B . . 109.5 ?
H8A C8 H8B . . 109.5 ?
C3 C8 H8C . . 109.5 ?
H8A C8 H8C . . 109.5 ?
H8B C8 H8C . . 109.5 ?
C5 C9 H9A . . 109.5 ?
C5 C9 H9B . . 109.5 ?
H9A C9 H9B . . 109.5 ?
C5 C9 H9C . . 109.5 ?
H9A C9 H9C . . 109.5 ?
H9B C9 H9C . . 109.5 ?
S1 C10 H10A . . 109.5 ?
S1 C10 H10B . . 109.5 ?
H10A C10 H10B . . 109.5 ?
S1 C10 H10C . . 109.5 ?
H10A C10 H10C . . 109.5 ?
H10B C10 H10C . . 109.5 ?
S1 C11 H11A . . 109.5 ?
S1 C11 H11B . . 109.5 ?
H11A C11 H11B . . 109.5 ?
S1 C11 H11C . . 109.5 ?
H11A C11 H11C . . 109.5 ?
H11B C11 H11C . . 109.5 ?
O1 S1 C11 . . 106.80(8) ?
O1 S1 C10 . . 107.79(8) ?
C11 S1 C10 . . 99.56(8) ?
O1 S1 Ru1 . . 116.76(5) ?
C11 S1 Ru1 . . 114.32(6) ?
C10 S1 Ru1 . . 110.09(6) ?
C6 Ru1 C4 . . 67.42(6) ?
C6 Ru1 C5 . . 37.53(6) ?
C4 Ru1 C5 . . 37.50(6) ?
C6 Ru1 C2 . . 67.06(6) ?
C4 Ru1 C2 . . 66.92(6) ?
C5 Ru1 C2 . . 79.51(6) ?
C6 Ru1 C1 . . 37.29(7) ?
C4 Ru1 C1 . . 79.38(6) ?
C5 Ru1 C1 . . 67.47(6) ?
C2 Ru1 C1 . . 37.08(6) ?
C6 Ru1 C3 . . 79.68(6) ?
C4 Ru1 C3 . . 37.01(6) ?
C5 Ru1 C3 . . 67.42(6) ?
C2 Ru1 C3 . . 37.40(6) ?
C1 Ru1 C3 . . 67.33(6) ?
C6 Ru1 S1 . . 107.34(5) ?
C4 Ru1 S1 . . 103.51(4) ?
C5 Ru1 S1 . . 91.13(4) ?
C2 Ru1 S1 . . 170.04(5) ?
C1 Ru1 S1 . . 141.22(5) ?
C3 Ru1 S1 . . 135.20(5) ?
C6 Ru1 Cl2 . . 98.80(5) ?
C4 Ru1 Cl2 . . 165.32(4) ?
C5 Ru1 Cl2 . . 132.05(5) ?
C2 Ru1 Cl2 . . 103.74(5) ?
C1 Ru1 Cl2 . . 86.49(5) ?
C3 Ru1 Cl2 . . 138.75(5) ?
S1 Ru1 Cl2 . . 85.030(14) yes
C6 Ru1 Cl1 . . 166.37(4) ?
C4 Ru1 Cl1 . . 103.89(4) ?
C5 Ru1 Cl1 . . 138.64(5) ?
C2 Ru1 Cl1 . . 100.16(5) ?
C1 Ru1 Cl1 . . 132.98(5) ?
C3 Ru1 Cl1 . . 87.19(4) ?
S1 Ru1 Cl1 . . 84.567(14) yes
Cl2 Ru1 Cl1 . . 88.636(15) yes

loop_
_geom_bond_atom_site_label_1
_geom_bond_atom_site_label_2
_geom_bond_site_symmetry_2
_geom_bond_distance
_geom_bond_publ_flag
C1 C2 . 1.411(2) ?
C1 C6 . 1.413(3) ?
C1 C7 . 1.498(2) ?
C1 Ru1 . 2.2209(15) yes
C2 C3 . 1.423(2) ?
C2 Ru1 . 2.2162(15) yes
C2 H2 . 0.9500 ?
C3 C4 . 1.407(2) ?
C3 C8 . 1.499(2) ?
C3 Ru1 . 2.2219(16) yes
C4 C5 . 1.423(2) ?
C4 Ru1 . 2.2097(16) yes
C4 H4 . 0.9500 ?
C5 C6 . 1.420(2) ?
C5 C9 . 1.496(2) ?
C5 Ru1 . 2.2160(17) yes
C6 Ru1 . 2.1978(15) yes
C6 H6 . 0.9500 ?
C7 H7A . 0.9800 ?
C7 H7B . 0.9800 ?
C7 H7C . 0.9800 ?
C8 H8A . 0.9800 ?
C8 H8B . 0.9800 ?
C8 H8C . 0.9800 ?
C9 H9A . 0.9800 ?
C9 H9B . 0.9800 ?
C9 H9C . 0.9800 ?
C10 S1 . 1.7807(16) ?
C10 H10A . 0.9800 ?
C10 H10B . 0.9800 ?
C10 H10C . 0.9800 ?
C11 S1 . 1.7792(17) ?
C11 H11A . 0.9800 ?
C11 H11B . 0.9800 ?
C11 H11C . 0.9800 ?
O1 S1 . 1.4806(11) ?
S1 Ru1 . 2.3399(4) yes
Cl1 Ru1 . 2.4097(4) yes
Cl2 Ru1 . 2.3963(4) yes

loop_
_geom_torsion_atom_site_label_1
_geom_torsion_atom_site_label_2
_geom_torsion_atom_site_label_3
_geom_torsion_atom_site_label_4
_geom_torsion_site_symmetry_1
_geom_torsion_site_symmetry_2
_geom_torsion_site_symmetry_3
_geom_torsion_site_symmetry_4
_geom_torsion
_geom_torsion_publ_flag
C6 C1 C2 C3 . . . . 0.8(2) ?
C7 C1 C2 C3 . . . . 179.05(15) ?
Ru1 C1 C2 C3 . . . . 54.15(14) ?
C6 C1 C2 Ru1 . . . . -53.39(13) ?
C7 C1 C2 Ru1 . . . . 124.90(15) ?
C1 C2 C3 C4 . . . . 0.0(2) ?
Ru1 C2 C3 C4 . . . . 54.18(13) ?
C1 C2 C3 C8 . . . . -179.36(15) ?
Ru1 C2 C3 C8 . . . . -125.15(15) ?
C1 C2 C3 Ru1 . . . . -54.21(14) ?
C2 C3 C4 C5 . . . . -0.1(2) ?
C8 C3 C4 C5 . . . . 179.26(15) ?
Ru1 C3 C4 C5 . . . . 54.15(14) ?
C2 C3 C4 Ru1 . . . . -54.21(13) ?
C8 C3 C4 Ru1 . . . . 125.12(15) ?
C3 C4 C5 C6 . . . . -0.6(2) ?
Ru1 C4 C5 C6 . . . . 53.79(13) ?
C3 C4 C5 C9 . . . . 176.92(15) ?
Ru1 C4 C5 C9 . . . . -128.72(15) ?
C3 C4 C5 Ru1 . . . . -54.37(14) ?
C2 C1 C6 C5 . . . . -1.4(2) ?
C7 C1 C6 C5 . . . . -179.70(15) ?
Ru1 C1 C6 C5 . . . . -55.19(13) ?
C2 C1 C6 Ru1 . . . . 53.77(13) ?
C7 C1 C6 Ru1 . . . . -124.51(15) ?
C4 C5 C6 C1 . . . . 1.3(2) ?
C9 C5 C6 C1 . . . . -176.18(15) ?
Ru1 C5 C6 C1 . . . . 55.34(13) ?
C4 C5 C6 Ru1 . . . . -54.01(13) ?
C9 C5 C6 Ru1 . . . . 128.48(15) ?
C1 C6 Ru1 C4 . . . . -102.51(11) ?
C5 C6 Ru1 C4 . . . . 29.64(9) ?
C1 C6 Ru1 C5 . . . . -132.15(14) ?
C1 C6 Ru1 C2 . . . . -29.07(10) ?
C5 C6 Ru1 C2 . . . . 103.08(11) ?
C5 C6 Ru1 C1 . . . . 132.15(14) ?
C1 C6 Ru1 C3 . . . . -65.95(10) ?
C5 C6 Ru1 C3 . . . . 66.20(10) ?
C1 C6 Ru1 S1 . . . . 159.72(9) ?
C5 C6 Ru1 S1 . . . . -68.13(9) ?
C1 C6 Ru1 Cl2 . . . . 72.21(10) ?
C5 C6 Ru1 Cl2 . . . . -155.64(9) ?
C1 C6 Ru1 Cl1 . . . . -50.2(2) ?
C5 C6 Ru1 Cl1 . . . . 81.9(2) ?
C3 C4 Ru1 C6 . . . . 103.26(11) ?
C5 C4 Ru1 C6 . . . . -29.67(9) ?
C3 C4 Ru1 C5 . . . . 132.92(14) ?
C3 C4 Ru1 C2 . . . . 29.61(9) ?
C5 C4 Ru1 C2 . . . . -103.31(11) ?
C3 C4 Ru1 C1 . . . . 66.25(10) ?
C5 C4 Ru1 C1 . . . . -66.67(10) ?
C5 C4 Ru1 C3 . . . . -132.92(14) ?
C3 C4 Ru1 S1 . . . . -153.33(9) ?
C5 C4 Ru1 S1 . . . . 73.75(9) ?
C3 C4 Ru1 Cl2 . . . . 82.2(2) ?
C5 C4 Ru1 Cl2 . . . . -50.7(2) ?
C3 C4 Ru1 Cl1 . . . . -65.67(9) ?
C5 C4 Ru1 Cl1 . . . . 161.41(8) ?
C4 C5 Ru1 C6 . . . . 131.39(14) ?
C9 C5 Ru1 C6 . . . . -113.8(2) ?
C6 C5 Ru1 C4 . . . . -131.39(14) ?
C9 C5 Ru1 C4 . . . . 114.8(2) ?
C6 C5 Ru1 C2 . . . . -65.82(10) ?
C4 C5 Ru1 C2 . . . . 65.57(10) ?
C9 C5 Ru1 C2 . . . . -179.61(18) ?
C6 C5 Ru1 C1 . . . . -29.10(10) ?
C4 C5 Ru1 C1 . . . . 102.29(11) ?
C9 C5 Ru1 C1 . . . . -142.89(19) ?
C6 C5 Ru1 C3 . . . . -102.88(10) ?
C4 C5 Ru1 C3 . . . . 28.51(10) ?
C9 C5 Ru1 C3 . . . . 143.33(19) ?
C6 C5 Ru1 S1 . . . . 117.62(9) ?
C4 C5 Ru1 S1 . . . . -110.99(9) ?
C9 C5 Ru1 S1 . . . . 3.83(17) ?
C6 C5 Ru1 Cl2 . . . . 33.29(11) ?
C4 C5 Ru1 Cl2 . . . . 164.69(7) ?
C9 C5 Ru1 Cl2 . . . . -80.50(18) ?
C6 C5 Ru1 Cl1 . . . . -159.32(8) ?
C4 C5 Ru1 Cl1 . . . . -27.93(12) ?
C9 C5 Ru1 Cl1 . . . . 86.88(18) ?
C1 C2 Ru1 C6 . . . . 29.22(10) ?
C3 C2 Ru1 C6 . . . . -103.49(11) ?
C1 C2 Ru1 C4 . . . . 103.39(11) ?
C3 C2 Ru1 C4 . . . . -29.32(10) ?
C1 C2 Ru1 C5 . . . . 66.34(10) ?
C3 C2 Ru1 C5 . . . . -66.37(10) ?
C3 C2 Ru1 C1 . . . . -132.71(15) ?
C1 C2 Ru1 C3 . . . . 132.71(15) ?
C1 C2 Ru1 Cl2 . . . . -64.65(10) ?
C3 C2 Ru1 Cl2 . . . . 162.64(9) ?
C1 C2 Ru1 Cl1 . . . . -155.73(9) ?
C3 C2 Ru1 Cl1 . . . . 71.55(9) ?
C2 C1 Ru1 C6 . . . . -132.10(15) ?
C7 C1 Ru1 C6 . . . . 114.0(2) ?
C2 C1 Ru1 C4 . . . . -65.58(10) ?
C6 C1 Ru1 C4 . . . . 66.52(10) ?
C7 C1 Ru1 C4 . . . . -179.48(19) ?
C2 C1 Ru1 C5 . . . . -102.83(11) ?
C6 C1 Ru1 C5 . . . . 29.27(10) ?
C7 C1 Ru1 C5 . . . . 143.28(19) ?
C6 C1 Ru1 C2 . . . . 132.10(15) ?
C7 C1 Ru1 C2 . . . . -113.9(2) ?
C2 C1 Ru1 C3 . . . . -28.92(10) ?
C6 C1 Ru1 C3 . . . . 103.18(11) ?
C7 C1 Ru1 C3 . . . . -142.81(19) ?
C2 C1 Ru1 S1 . . . . -163.99(8) ?
C6 C1 Ru1 S1 . . . . -31.89(13) ?
C7 C1 Ru1 S1 . . . . 82.11(19) ?
C2 C1 Ru1 Cl2 . . . . 118.42(10) ?
C6 C1 Ru1 Cl2 . . . . -109.48(9) ?
C7 C1 Ru1 Cl2 . . . . 4.53(17) ?
C2 C1 Ru1 Cl1 . . . . 33.57(12) ?
C6 C1 Ru1 Cl1 . . . . 165.67(8) ?
C7 C1 Ru1 Cl1 . . . . -80.32(19) ?
C4 C3 Ru1 C6 . . . . -66.00(10) ?
C2 C3 Ru1 C6 . . . . 65.54(10) ?
C8 C3 Ru1 C6 . . . . 179.40(18) ?
C2 C3 Ru1 C4 . . . . 131.54(14) ?
C8 C3 Ru1 C4 . . . . -114.6(2) ?
C4 C3 Ru1 C5 . . . . -28.87(9) ?
C2 C3 Ru1 C5 . . . . 102.67(11) ?
C8 C3 Ru1 C5 . . . . -143.47(18) ?
C4 C3 Ru1 C2 . . . . -131.54(14) ?
C8 C3 Ru1 C2 . . . . 113.9(2) ?
C4 C3 Ru1 C1 . . . . -102.85(11) ?
C2 C3 Ru1 C1 . . . . 28.69(10) ?
C8 C3 Ru1 C1 . . . . 142.55(18) ?
C4 C3 Ru1 S1 . . . . 38.27(12) ?
C2 C3 Ru1 S1 . . . . 169.81(8) ?
C8 C3 Ru1 S1 . . . . -76.33(18) ?
C4 C3 Ru1 Cl2 . . . . -157.62(8) ?
C2 C3 Ru1 Cl2 . . . . -26.08(13) ?
C8 C3 Ru1 Cl2 . . . . 87.78(17) ?
C4 C3 Ru1 Cl1 . . . . 117.67(9) ?
C2 C3 Ru1 Cl1 . . . . -110.79(9) ?
C8 C3 Ru1 Cl1 . . . . 3.07(16) ?
O1 S1 Ru1 C6 . . . . -11.73(8) ?
C11 S1 Ru1 C6 . . . . -137.40(8) ?
C10 S1 Ru1 C6 . . . . 111.55(8) ?
O1 S1 Ru1 C4 . . . . -81.94(7) ?
C11 S1 Ru1 C4 . . . . 152.39(8) ?
C10 S1 Ru1 C4 . . . . 41.34(8) ?
O1 S1 Ru1 C5 . . . . -46.16(7) ?
C11 S1 Ru1 C5 . . . . -171.83(8) ?
C10 S1 Ru1 C5 . . . . 77.11(8) ?
O1 S1 Ru1 C1 . . . . 7.87(9) ?
C11 S1 Ru1 C1 . . . . -117.80(9) ?
C10 S1 Ru1 C1 . . . . 131.14(9) ?
O1 S1 Ru1 C3 . . . . -104.49(8) ?
C11 S1 Ru1 C3 . . . . 129.85(9) ?
C10 S1 Ru1 C3 . . . . 18.79(9) ?
O1 S1 Ru1 Cl2 . . . . 85.96(6) ?
C11 S1 Ru1 Cl2 . . . . -39.71(6) ?
C10 S1 Ru1 Cl2 . . . . -150.77(6) ?
O1 S1 Ru1 Cl1 . . . . 175.05(6) ?
C11 S1 Ru1 Cl1 . . . . 49.39(6) ?
C10 S1 Ru1 Cl1 . . . . -61.67(6) ?
